data_7111353
loop_
_publ_author_name
'Stroh, Christophe'
'Mayor, Marcel'
'von H&#xFFFD;nisch, Carsten'
'Turek, Philippe'

_publ_section_title
;
 Intramolecular exchange interaction in twofold spin-labelled platinum
 complexes
;
_journal_issue 18
_journal_name_full 'Chemical Communications'
_journal_page_first 2050
_journal_page_last 2051
_journal_paper_doi 10.1039/b407067d
_journal_year 2004
_chemical_formula_sum 'C74 H78 N4 O6 P2 Pt'
_chemical_formula_weight 1376.43
_chemical_name_systematic
;
?
;
_space_group_IT_number 2
_symmetry_cell_setting triclinic
_symmetry_space_group_name_Hall '-P 1'
_symmetry_space_group_name_H-M 'P -1'
_atom_sites_solution_hydrogens geom
_atom_sites_solution_primary direct
_atom_sites_solution_secondary difmap
_audit_creation_method SHELXL-97
_cell_angle_alpha 76.54(3)
_cell_angle_beta 89.08(3)
_cell_angle_gamma 69.46(3)
_cell_formula_units_Z 1
_cell_length_a 9.752(2)
_cell_length_b 12.068(2)
_cell_length_c 14.920(3)
_cell_measurement_temperature 180(2)
_cell_volume 1594.9(7)
_computing_structure_refinement 'SHELXL-97 (Sheldrick, 1997)'
_computing_structure_solution 'SHELXS-97 (Sheldrick, 1990)'
_diffrn_ambient_temperature 180(2)
_diffrn_measured_fraction_theta_full 0.913
_diffrn_measured_fraction_theta_max 0.913
_diffrn_measurement_device_type 'Imaging plate'
_diffrn_measurement_method 'Omega scan'
_diffrn_radiation_monochromator graphite
_diffrn_radiation_source 'fine-focus sealed tube'
_diffrn_radiation_type MoK\a
_diffrn_radiation_wavelength 0.71073
_diffrn_reflns_av_R_equivalents 0.0625
_diffrn_reflns_av_sigmaI/netI 0.0507
_diffrn_reflns_limit_h_max 10
_diffrn_reflns_limit_h_min -12
_diffrn_reflns_limit_k_max 13
_diffrn_reflns_limit_k_min -14
_diffrn_reflns_limit_l_max 18
_diffrn_reflns_limit_l_min -18
_diffrn_reflns_number 9542
_diffrn_reflns_theta_full 26.18
_diffrn_reflns_theta_max 26.18
_diffrn_reflns_theta_min 1.41
_diffrn_standards_decay_% /
_exptl_absorpt_coefficient_mu 2.307
_exptl_absorpt_correction_T_max /
_exptl_absorpt_correction_T_min /
_exptl_absorpt_correction_type /
_exptl_crystal_colour blue
_exptl_crystal_density_diffrn 1.433
_exptl_crystal_density_method 'not measured'
_exptl_crystal_description plates
_exptl_crystal_F_000 706
_exptl_crystal_size_max 2mm
_exptl_crystal_size_mid 1mm
_exptl_crystal_size_min 0.5mm
_refine_diff_density_max 0.820
_refine_diff_density_min -2.752
_refine_diff_density_rms 0.126
_refine_ls_extinction_method none
_refine_ls_goodness_of_fit_ref 1.024
_refine_ls_hydrogen_treatment mixed
_refine_ls_matrix_type full
_refine_ls_number_parameters 369
_refine_ls_number_reflns 5825
_refine_ls_number_restraints 0
_refine_ls_restrained_S_all 1.024
_refine_ls_R_factor_all 0.0476
_refine_ls_R_factor_gt 0.0474
_refine_ls_shift/su_max 0.001
_refine_ls_shift/su_mean 0.000
_refine_ls_structure_factor_coef Fsqd
_refine_ls_weighting_details 'calc w=1/[\s^2^(Fo^2^)+(0.0970P)^2^+0.1051P] where P=(Fo^2^+2Fc^2^)/3'
_refine_ls_weighting_scheme calc
_refine_ls_wR_factor_gt 0.1208
_refine_ls_wR_factor_ref 0.1217
_reflns_number_gt 5796
_reflns_number_total 5825
_reflns_threshold_expression >2sigma(I)
_cod_data_source_file b407067dsup1.cif
_cod_data_source_block test1
_cod_original_cell_volume 1595.0(6)
_cod_original_sg_symbol_H-M P-1
_cod_database_code 7111353

loop_
_symmetry_equiv_pos_as_xyz
'x, y, z'
'-x, -y, -z'

loop_
_atom_site_label
_atom_site_type_symbol
_atom_site_fract_x
_atom_site_fract_y
_atom_site_fract_z
_atom_site_U_iso_or_equiv
_atom_site_adp_type
_atom_site_occupancy
_atom_site_symmetry_multiplicity
_atom_site_calc_flag
_atom_site_refinement_flags
C1 C 0.0805(6) -0.1566(5) 0.0972(3) 0.0492(11) Uani 1 1 d .
C2 C 0.1264(7) -0.2536(5) 0.1526(4) 0.0533(12) Uani 1 1 d .
C3 C 0.1886(7) -0.3698(5) 0.2194(4) 0.0545(12) Uani 1 1 d .
C4 C 0.2533(8) -0.4776(6) 0.1912(4) 0.0624(14) Uani 1 1 d .
H4A H 0.2547 -0.4759 0.1273 0.075 Uiso 1 1 calc R
C5 C 0.3165(8) -0.5887(6) 0.2570(5) 0.0674(15) Uani 1 1 d .
H5A H 0.3602 -0.6620 0.2374 0.081 Uiso 1 1 calc R
C6 C 0.3157(8) -0.5920(6) 0.3505(4) 0.0638(14) Uani 1 1 d .
H6A H 0.3603 -0.6674 0.3946 0.077 Uiso 1 1 calc R
C7 C 0.2496(7) -0.4855(6) 0.3799(4) 0.0596(13) Uani 1 1 d .
C8 C 0.1856(7) -0.3745(5) 0.3144(4) 0.0566(12) Uani 1 1 d .
H8A H 0.1397 -0.3018 0.3344 0.068 Uiso 1 1 calc R
C9 C 0.2445(7) -0.4866(6) 0.4784(4) 0.0597(13) Uani 1 1 d .
C10 C 0.1827(8) -0.4255(7) 0.6170(4) 0.0648(14) Uani 1 1 d .
C11 C 0.2963(8) -0.5567(6) 0.6408(4) 0.0638(14) Uani 1 1 d .
C12 C 0.2516(9) -0.3303(7) 0.6211(6) 0.0741(17) Uani 1 1 d .
H12C H 0.1755 -0.2487 0.6056 0.089 Uiso 1 1 calc R
H12B H 0.3274 -0.3345 0.5768 0.089 Uiso 1 1 calc R
H12A H 0.2958 -0.3469 0.6836 0.089 Uiso 1 1 calc R
C13 C 0.0468(9) -0.4076(8) 0.6720(5) 0.0771(18) Uani 1 1 d .
H13C H -0.0193 -0.3222 0.6531 0.092 Uiso 1 1 calc R
H13B H 0.0761 -0.4284 0.7380 0.092 Uiso 1 1 calc R
H13A H -0.0038 -0.4605 0.6601 0.092 Uiso 1 1 calc R
C14 C 0.4237(9) -0.5777(8) 0.7061(5) 0.0763(18) Uani 1 1 d .
H14C H 0.4900 -0.6629 0.7174 0.092 Uiso 1 1 calc R
H14B H 0.3873 -0.5598 0.7647 0.092 Uiso 1 1 calc R
H14A H 0.4769 -0.5240 0.6789 0.092 Uiso 1 1 calc R
C15 C 0.2288(10) -0.6552(8) 0.6721(5) 0.083(2) Uani 1 1 d .
H15C H 0.3069 -0.7359 0.6858 0.099 Uiso 1 1 calc R
H15B H 0.1599 -0.6498 0.6228 0.099 Uiso 1 1 calc R
H15A H 0.1766 -0.6430 0.7277 0.099 Uiso 1 1 calc R
C16 C 0.1246(6) 0.0427(5) 0.2079(3) 0.0494(11) Uani 1 1 d .
C17 C 0.2427(7) -0.0649(6) 0.2366(4) 0.0588(13) Uani 1 1 d .
H17A H 0.2960 -0.1039 0.1918 0.071 Uiso 1 1 calc R
C18 C 0.2856(8) -0.1176(6) 0.3304(4) 0.0651(15) Uani 1 1 d .
H18A H 0.3662 -0.1925 0.3488 0.078 Uiso 1 1 calc R
C19 C 0.2130(10) -0.0626(7) 0.3946(5) 0.082(2) Uani 1 1 d .
H19A H 0.2396 -0.1000 0.4584 0.098 Uiso 1 1 calc R
C20 C 0.1022(12) 0.0457(9) 0.3682(5) 0.107(3) Uani 1 1 d .
H20A H 0.0551 0.0864 0.4138 0.128 Uiso 1 1 calc R
C21 C 0.0552(10) 0.0994(7) 0.2750(5) 0.080(2) Uani 1 1 d .
H21A H -0.0246 0.1750 0.2579 0.096 Uiso 1 1 calc R
C22 C -0.0668(6) 0.2589(5) 0.0809(3) 0.0465(10) Uani 1 1 d .
C23 C -0.0325(7) 0.3615(5) 0.0803(4) 0.0558(12) Uani 1 1 d .
H23A H 0.0670 0.3563 0.0816 0.067 Uiso 1 1 calc R
C24 C -0.1458(9) 0.4725(5) 0.0779(4) 0.0674(17) Uani 1 1 d .
H24A H -0.1230 0.5430 0.0771 0.081 Uiso 1 1 calc R
C25 C -0.2892(8) 0.4803(6) 0.0765(4) 0.0672(16) Uani 1 1 d .
H25A H -0.3654 0.5566 0.0732 0.081 Uiso 1 1 calc R
C26 C -0.3235(7) 0.3779(7) 0.0799(5) 0.0678(15) Uani 1 1 d .
H26A H -0.4228 0.3827 0.0822 0.081 Uiso 1 1 calc R
C27 C -0.2128(6) 0.2680(5) 0.0800(4) 0.0564(12) Uani 1 1 d .
H27A H -0.2369 0.1984 0.0793 0.068 Uiso 1 1 calc R
C28 C 0.2372(6) 0.1387(5) 0.0428(3) 0.0469(10) Uani 1 1 d .
C29 C 0.3353(7) 0.1551(6) 0.1012(4) 0.0573(13) Uani 1 1 d .
H29A H 0.3159 0.1525 0.1641 0.069 Uiso 1 1 calc R
C30 C 0.4603(7) 0.1750(6) 0.0686(4) 0.0636(14) Uani 1 1 d .
H30A H 0.5250 0.1879 0.1086 0.076 Uiso 1 1 calc R
C31 C 0.4910(7) 0.1762(5) -0.0230(4) 0.0598(13) Uani 1 1 d .
H31A H 0.5777 0.1883 -0.0455 0.072 Uiso 1 1 calc R
C32 C 0.3948(7) 0.1598(6) -0.0811(4) 0.0598(13) Uani 1 1 d .
H32A H 0.4154 0.1613 -0.1438 0.072 Uiso 1 1 calc R
C33 C 0.2691(7) 0.1412(5) -0.0493(4) 0.0541(12) Uani 1 1 d .
H33A H 0.2040 0.1300 -0.0900 0.065 Uiso 1 1 calc R
C34 C 0.439(3) -0.068(3) 0.6445(19) 0.248(12) Uiso 1 1 d .
H34B H 0.4558 -0.1312 0.6095 0.298 Uiso 1 1 calc R
H34A H 0.5369 -0.0669 0.6599 0.298 Uiso 1 1 calc R
C35 C 0.396(2) -0.1011(17) 0.7112(12) 0.151(5) Uiso 1 1 d .
H34A' H 0.4713 -0.1244 0.7629 0.181 Uiso 1 1 calc R
H35B H 0.3709 -0.1731 0.7094 0.181 Uiso 1 1 calc R
C36 C 0.262(3) 0.003(2) 0.7231(16) 0.214(9) Uiso 1 1 d .
H36B H 0.2876 0.0589 0.7530 0.257 Uiso 1 1 calc R
H36A H 0.1902 -0.0266 0.7588 0.257 Uiso 1 1 calc R
C37 C 0.207(3) 0.061(2) 0.6230(16) 0.205(8) Uiso 1 1 d .
H37B H 0.1361 0.1454 0.6157 0.247 Uiso 1 1 calc R
H37A H 0.1605 0.0131 0.5982 0.247 Uiso 1 1 calc R
N1 N 0.1413(6) -0.4102(5) 0.5184(4) 0.0669(13) Uani 1 1 d .
N2 N 0.3458(7) -0.5670(5) 0.5456(4) 0.0662(13) Uani 1 1 d .
O1 O 0.0232(6) -0.3234(6) 0.4772(4) 0.0890(15) Uani 1 1 d .
O2 O 0.4649(7) -0.6510(5) 0.5347(3) 0.0879(16) Uani 1 1 d .
O3 O 0.352(2) 0.062(2) 0.5728(14) 0.268(8) Uiso 1 1 d .
Pt1 Pt 0.0000 0.0000 0.0000 0.04156(11) Uani 1 2 d S
P1 P 0.07420(14) 0.10968(11) 0.08485(8) 0.0423(3) Uani 1 1 d .

loop_
_atom_site_aniso_label
_atom_site_aniso_U_11
_atom_site_aniso_U_22
_atom_site_aniso_U_33
_atom_site_aniso_U_23
_atom_site_aniso_U_13
_atom_site_aniso_U_12
C1 0.054(3) 0.047(3) 0.045(2) -0.010(2) -0.004(2) -0.017(2)
C2 0.062(3) 0.049(3) 0.046(3) -0.005(2) -0.007(2) -0.019(3)
C3 0.059(3) 0.045(3) 0.052(3) 0.001(2) -0.011(2) -0.016(3)
C4 0.074(4) 0.053(3) 0.053(3) -0.006(2) -0.004(3) -0.017(3)
C5 0.077(4) 0.048(3) 0.070(4) -0.008(3) -0.003(3) -0.017(3)
C6 0.067(4) 0.054(3) 0.057(3) 0.003(3) -0.005(3) -0.015(3)
C7 0.059(3) 0.056(3) 0.056(3) -0.002(3) -0.004(2) -0.018(3)
C8 0.060(3) 0.050(3) 0.052(3) -0.003(2) -0.005(2) -0.015(3)
C9 0.057(3) 0.056(3) 0.054(3) -0.001(2) 0.000(2) -0.014(3)
C10 0.065(4) 0.068(4) 0.057(3) -0.011(3) 0.001(3) -0.020(3)
C11 0.070(4) 0.063(4) 0.054(3) -0.011(3) 0.005(3) -0.020(3)
C12 0.069(4) 0.065(4) 0.084(5) -0.020(4) 0.009(3) -0.018(4)
C13 0.072(5) 0.089(5) 0.069(4) -0.025(4) 0.009(3) -0.024(4)
C14 0.082(5) 0.083(5) 0.059(3) -0.018(3) 0.002(3) -0.022(4)
C15 0.103(6) 0.074(5) 0.070(4) -0.007(4) 0.000(4) -0.037(5)
C16 0.057(3) 0.045(3) 0.043(2) -0.008(2) -0.004(2) -0.016(2)
C17 0.058(3) 0.059(3) 0.051(3) -0.012(3) -0.011(2) -0.011(3)
C18 0.070(4) 0.054(3) 0.063(3) -0.008(3) -0.013(3) -0.016(3)
C19 0.104(6) 0.067(4) 0.050(3) -0.002(3) -0.011(3) -0.007(4)
C20 0.125(8) 0.099(6) 0.049(4) -0.013(4) 0.007(4) 0.013(6)
C21 0.088(5) 0.068(4) 0.052(3) -0.009(3) 0.000(3) 0.006(4)
C22 0.054(3) 0.038(2) 0.041(2) -0.0055(19) -0.0012(19) -0.011(2)
C23 0.069(4) 0.045(3) 0.050(3) -0.009(2) 0.009(2) -0.018(3)
C24 0.100(5) 0.041(3) 0.057(3) -0.010(2) 0.012(3) -0.020(3)
C25 0.073(4) 0.049(3) 0.056(3) -0.008(3) 0.006(3) 0.004(3)
C26 0.048(3) 0.065(4) 0.076(4) -0.018(3) 0.004(3) -0.002(3)
C27 0.049(3) 0.048(3) 0.065(3) -0.010(2) -0.003(2) -0.010(3)
C28 0.051(3) 0.042(2) 0.048(2) -0.010(2) 0.000(2) -0.017(2)
C29 0.058(3) 0.065(3) 0.056(3) -0.018(3) 0.003(2) -0.027(3)
C30 0.062(4) 0.069(4) 0.067(3) -0.019(3) 0.000(3) -0.031(3)
C31 0.055(3) 0.049(3) 0.072(4) -0.010(3) 0.010(3) -0.019(3)
C32 0.066(4) 0.060(3) 0.054(3) -0.010(3) 0.010(2) -0.026(3)
C33 0.059(3) 0.054(3) 0.046(3) -0.009(2) -0.001(2) -0.019(3)
N1 0.060(3) 0.064(3) 0.062(3) -0.008(3) -0.004(2) -0.008(3)
N2 0.070(4) 0.059(3) 0.056(3) -0.006(2) -0.002(2) -0.011(3)
O1 0.077(4) 0.092(4) 0.074(3) -0.020(3) -0.004(2) -0.001(3)
O2 0.088(4) 0.076(3) 0.065(3) -0.013(3) -0.005(2) 0.012(3)
Pt1 0.04718(18) 0.03605(15) 0.03918(15) -0.00669(10) -0.00419(10) -0.01335(12)
P1 0.0480(7) 0.0390(6) 0.0399(6) -0.0094(5) -0.0024(5) -0.0155(6)

loop_
_atom_type_symbol
_atom_type_description
_atom_type_scat_dispersion_real
_atom_type_scat_dispersion_imag
_atom_type_scat_source
C C 0.0033 0.0016 'International Tables Vol C Tables 4.2.6.8 and 6.1.1.4'
H H 0.0000 0.0000 'International Tables Vol C Tables 4.2.6.8 and 6.1.1.4'
N N 0.0061 0.0033 'International Tables Vol C Tables 4.2.6.8 and 6.1.1.4'
O O 0.0106 0.0060 'International Tables Vol C Tables 4.2.6.8 and 6.1.1.4'
Pt Pt -1.7033 8.3905 'International Tables Vol C Tables 4.2.6.8 and 6.1.1.4'
P P 0.1023 0.0942 'International Tables Vol C Tables 4.2.6.8 and 6.1.1.4'

loop_
_geom_angle_atom_site_label_1
_geom_angle_atom_site_label_2
_geom_angle_atom_site_label_3
_geom_angle
_geom_angle_site_symmetry_1
_geom_angle_site_symmetry_3
C2 C1 Pt1 176.6(4) . .
C1 C2 C3 177.2(6) . .
C4 C3 C8 119.0(5) . .
C4 C3 C2 121.1(5) . .
C8 C3 C2 119.9(5) . .
C3 C4 C5 120.2(6) . .
C6 C5 C4 120.3(6) . .
C5 C6 C7 120.2(6) . .
C6 C7 C8 119.6(6) . .
C6 C7 C9 121.4(6) . .
C8 C7 C9 119.0(6) . .
C7 C8 C3 120.7(6) . .
N1 C9 N2 107.8(5) . .
N1 C9 C7 127.3(6) . .
N2 C9 C7 125.0(6) . .
N1 C10 C13 109.6(6) . .
N1 C10 C12 107.3(6) . .
C13 C10 C12 111.2(6) . .
N1 C10 C11 101.0(5) . .
C13 C10 C11 114.5(6) . .
C12 C10 C11 112.4(6) . .
C14 C11 N2 111.1(6) . .
C14 C11 C15 110.8(6) . .
N2 C11 C15 105.3(5) . .
C14 C11 C10 114.9(6) . .
N2 C11 C10 99.9(5) . .
C15 C11 C10 113.9(6) . .
C21 C16 C17 117.4(5) . .
C21 C16 P1 122.6(5) . .
C17 C16 P1 119.9(4) . .
C16 C17 C18 121.3(6) . .
C19 C18 C17 120.1(7) . .
C18 C19 C20 119.8(7) . .
C19 C20 C21 121.3(7) . .
C16 C21 C20 120.1(7) . .
C23 C22 C27 119.5(5) . .
C23 C22 P1 122.4(4) . .
C27 C22 P1 118.1(4) . .
C22 C23 C24 119.3(6) . .
C25 C24 C23 120.6(6) . .
C24 C25 C26 120.3(6) . .
C25 C26 C27 119.8(6) . .
C26 C27 C22 120.4(5) . .
C29 C28 C33 118.6(5) . .
C29 C28 P1 121.5(4) . .
C33 C28 P1 119.9(4) . .
C30 C29 C28 120.9(5) . .
C29 C30 C31 119.8(5) . .
C32 C31 C30 119.6(5) . .
C33 C32 C31 120.8(5) . .
C32 C33 C28 120.3(5) . .
C35 C34 O3 123(3) . .
C34 C35 C36 106(2) . .
C35 C36 C37 99.8(19) . .
C36 C37 O3 103.6(19) . .
O1 N1 C9 126.2(6) . .
O1 N1 C10 120.9(6) . .
C9 N1 C10 112.6(5) . .
O2 N2 C9 126.7(6) . .
O2 N2 C11 121.3(5) . .
C9 N2 C11 111.7(6) . .
C37 O3 C34 87.7(18) . .
C1 Pt1 C1 180.0(4) . 2
C1 Pt1 P1 93.57(14) . .
C1 Pt1 P1 86.43(14) 2 .
C1 Pt1 P1 86.43(14) . 2
C1 Pt1 P1 93.57(14) 2 2
P1 Pt1 P1 180.00(5) . 2
C28 P1 C16 102.8(2) . .
C28 P1 C22 106.4(2) . .
C16 P1 C22 103.9(2) . .
C28 P1 Pt1 112.11(16) . .
C16 P1 Pt1 118.16(16) . .
C22 P1 Pt1 112.42(17) . .

loop_
_geom_bond_atom_site_label_1
_geom_bond_atom_site_label_2
_geom_bond_distance
_geom_bond_site_symmetry_2
C1 C2 1.203(8) .
C1 Pt1 2.002(6) .
C2 C3 1.449(8) .
C3 C4 1.392(9) .
C3 C8 1.405(8) .
C4 C5 1.403(9) .
C5 C6 1.386(9) .
C6 C7 1.390(9) .
C7 C8 1.401(8) .
C7 C9 1.467(8) .
C9 N1 1.344(9) .
C9 N2 1.351(8) .
C10 N1 1.484(8) .
C10 C13 1.524(9) .
C10 C12 1.532(10) .
C10 C11 1.543(10) .
C11 C14 1.504(10) .
C11 N2 1.511(8) .
C11 C15 1.532(9) .
C16 C21 1.379(9) .
C16 C17 1.379(8) .
C16 P1 1.823(5) .
C17 C18 1.399(8) .
C18 C19 1.343(10) .
C19 C20 1.347(12) .
C20 C21 1.399(10) .
C22 C23 1.389(7) .
C22 C27 1.389(8) .
C22 P1 1.832(5) .
C23 C24 1.399(9) .
C24 C25 1.368(11) .
C25 C26 1.380(10) .
C26 C27 1.385(9) .
C28 C29 1.398(7) .
C28 C33 1.400(7) .
C28 P1 1.816(5) .
C29 C30 1.382(8) .
C30 C31 1.393(9) .
C31 C32 1.382(9) .
C32 C33 1.380(8) .
C34 C35 1.11(3) .
C34 O3 1.62(3) .
C35 C36 1.50(3) .
C36 C37 1.51(3) .
C37 O3 1.59(3) .
N1 O1 1.296(8) .
N2 O2 1.283(8) .
Pt1 C1 2.002(6) 2
Pt1 P1 2.3153(12) .
Pt1 P1 2.3153(12) 2

loop_
_geom_torsion_atom_site_label_1
_geom_torsion_atom_site_label_2
_geom_torsion_atom_site_label_3
_geom_torsion_atom_site_label_4
_geom_torsion
_geom_torsion_site_symmetry_1
_geom_torsion_site_symmetry_4
Pt1 C1 C2 C3 126(10) . .
C1 C2 C3 C4 -90(12) . .
C1 C2 C3 C8 89(13) . .
C8 C3 C4 C5 -1.1(9) . .
C2 C3 C4 C5 178.2(6) . .
C3 C4 C5 C6 -0.3(10) . .
C4 C5 C6 C7 1.2(10) . .
C5 C6 C7 C8 -0.8(9) . .
C5 C6 C7 C9 178.8(6) . .
C6 C7 C8 C3 -0.5(9) . .
C9 C7 C8 C3 179.8(5) . .
C4 C3 C8 C7 1.5(9) . .
C2 C3 C8 C7 -177.8(5) . .
C6 C7 C9 N1 -150.4(7) . .
C8 C7 C9 N1 29.2(9) . .
C6 C7 C9 N2 29.6(9) . .
C8 C7 C9 N2 -150.8(6) . .
N1 C10 C11 C14 143.4(6) . .
C13 C10 C11 C14 -98.9(7) . .
C12 C10 C11 C14 29.3(8) . .
N1 C10 C11 N2 24.5(6) . .
C13 C10 C11 N2 142.2(5) . .
C12 C10 C11 N2 -89.6(6) . .
N1 C10 C11 C15 -87.2(6) . .
C13 C10 C11 C15 30.5(8) . .
C12 C10 C11 C15 158.7(6) . .
C21 C16 C17 C18 3.2(9) . .
P1 C16 C17 C18 179.0(5) . .
C16 C17 C18 C19 -1.1(10) . .
C17 C18 C19 C20 -2.4(13) . .
C18 C19 C20 C21 3.7(17) . .
C17 C16 C21 C20 -2.0(12) . .
P1 C16 C21 C20 -177.7(8) . .
C19 C20 C21 C16 -1.4(17) . .
C27 C22 C23 C24 -0.6(8) . .
P1 C22 C23 C24 -179.6(4) . .
C22 C23 C24 C25 0.3(9) . .
C23 C24 C25 C26 1.6(9) . .
C24 C25 C26 C27 -3.3(10) . .
C25 C26 C27 C22 3.0(10) . .
C23 C22 C27 C26 -1.0(8) . .
P1 C22 C27 C26 178.0(5) . .
C33 C28 C29 C30 0.9(9) . .
P1 C28 C29 C30 178.9(5) . .
C28 C29 C30 C31 -1.4(11) . .
C29 C30 C31 C32 1.2(10) . .
C30 C31 C32 C33 -0.5(10) . .
C31 C32 C33 C28 0.0(10) . .
C29 C28 C33 C32 -0.2(9) . .
P1 C28 C33 C32 -178.2(5) . .
O3 C34 C35 C36 -8(3) . .
C34 C35 C36 C37 32(3) . .
C35 C36 C37 O3 -44(2) . .
N2 C9 N1 O1 -177.3(7) . .
C7 C9 N1 O1 2.7(11) . .
N2 C9 N1 C10 9.0(7) . .
C7 C9 N1 C10 -171.0(6) . .
C13 C10 N1 O1 42.3(9) . .
C12 C10 N1 O1 -78.6(8) . .
C11 C10 N1 O1 163.5(6) . .
C13 C10 N1 C9 -143.6(6) . .
C12 C10 N1 C9 95.5(7) . .
C11 C10 N1 C9 -22.4(7) . .
N1 C9 N2 O2 -176.7(7) . .
C7 C9 N2 O2 3.4(11) . .
N1 C9 N2 C11 9.3(7) . .
C7 C9 N2 C11 -170.6(6) . .
C14 C11 N2 O2 41.7(9) . .
C15 C11 N2 O2 -78.3(8) . .
C10 C11 N2 O2 163.4(6) . .
C14 C11 N2 C9 -144.0(6) . .
C15 C11 N2 C9 96.0(7) . .
C10 C11 N2 C9 -22.2(7) . .
C36 C37 O3 C34 35(2) . .
C35 C34 O3 C37 -19(3) . .
C2 C1 Pt1 C1 -69(24) . 2
C2 C1 Pt1 P1 -179(100) . .
C2 C1 Pt1 P1 1(9) . 2
C29 C28 P1 C16 -24.8(5) . .
C33 C28 P1 C16 153.2(5) . .
C29 C28 P1 C22 84.0(5) . .
C33 C28 P1 C22 -98.0(5) . .
C29 C28 P1 Pt1 -152.7(4) . .
C33 C28 P1 Pt1 25.2(5) . .
C21 C16 P1 C28 114.5(6) . .
C17 C16 P1 C28 -61.1(5) . .
C21 C16 P1 C22 3.8(6) . .
C17 C16 P1 C22 -171.8(4) . .
C21 C16 P1 Pt1 -121.5(6) . .
C17 C16 P1 Pt1 62.9(5) . .
C23 C22 P1 C28 -21.7(5) . .
C27 C22 P1 C28 159.3(4) . .
C23 C22 P1 C16 86.4(4) . .
C27 C22 P1 C16 -92.6(4) . .
C23 C22 P1 Pt1 -144.8(4) . .
C27 C22 P1 Pt1 36.2(4) . .
C1 Pt1 P1 C28 103.3(2) . .
C1 Pt1 P1 C28 -76.7(2) 2 .
P1 Pt1 P1 C28 -38(100) 2 .
C1 Pt1 P1 C16 -16.0(3) . .
C1 Pt1 P1 C16 164.0(3) 2 .
P1 Pt1 P1 C16 -158(100) 2 .
C1 Pt1 P1 C22 -136.9(2) . .
C1 Pt1 P1 C22 43.1(2) 2 .
P1 Pt1 P1 C22 81(100) 2 .
